data_7025342
loop_
_publ_author_name
'Wang, Peng-Fei'
'Duan, Yan'
'Cao, Deng-Ke'
'Li, Yi-Zhi'
'Zheng, Li-Min'

_publ_section_title
;
 Metal carboxylate-phosphonates containing flexible N-donor co-ligands.
;
_journal_issue 19
_journal_name_full 'Dalton transactions (Cambridge, England : 2003)'
_journal_page_first 4559
_journal_page_last 4565
_journal_paper_doi 10.1039/b927100g
_journal_volume 39
_journal_year 2010
_chemical_formula_sum 'C84 H82 N16 O25 P4 Zn6'
_chemical_formula_weight 2231.76
_chemical_name_systematic
;
?
;
_space_group_IT_number 2
_symmetry_cell_setting triclinic
_symmetry_space_group_name_Hall '-P 1'
_symmetry_space_group_name_H-M 'P -1'
_atom_sites_solution_hydrogens geom
_atom_sites_solution_primary direct
_atom_sites_solution_secondary difmap
_audit_creation_method SHELXL-97
_cell_angle_alpha 86.884(2)
_cell_angle_beta 80.178(3)
_cell_angle_gamma 73.201(2)
_cell_formula_units_Z 1
_cell_length_a 10.4078(11)
_cell_length_b 14.294(2)
_cell_length_c 16.0271(13)
_cell_measurement_reflns_used 1813
_cell_measurement_temperature 291(2)
_cell_measurement_theta_max 22.0735
_cell_measurement_theta_min 2.351
_cell_volume 2249.1(4)
_computing_structure_refinement 'SHELXL-97 (Sheldrick, 1997)'
_computing_structure_solution 'SHELXS-97 (Sheldrick, 1990)'
_diffrn_ambient_temperature 291(2)
_diffrn_measured_fraction_theta_full 0.974
_diffrn_measured_fraction_theta_max 0.974
_diffrn_radiation_monochromator graphite
_diffrn_radiation_source 'fine-focus sealed tube'
_diffrn_radiation_type MoK\a
_diffrn_radiation_wavelength 0.71073
_diffrn_reflns_av_R_equivalents 0.0267
_diffrn_reflns_av_sigmaI/netI 0.0571
_diffrn_reflns_limit_h_max 12
_diffrn_reflns_limit_h_min -9
_diffrn_reflns_limit_k_max 17
_diffrn_reflns_limit_k_min -17
_diffrn_reflns_limit_l_max 19
_diffrn_reflns_limit_l_min -19
_diffrn_reflns_number 12215
_diffrn_reflns_theta_full 26.00
_diffrn_reflns_theta_max 26.00
_diffrn_reflns_theta_min 1.96
_exptl_absorpt_coefficient_mu 1.731
_exptl_absorpt_correction_T_max 0.7233
_exptl_absorpt_correction_T_min 0.6428
_exptl_absorpt_correction_type multi-scan
_exptl_crystal_colour colorless
_exptl_crystal_density_diffrn 1.648
_exptl_crystal_density_method 'not measured'
_exptl_crystal_description block
_exptl_crystal_F_000 1138
_exptl_crystal_size_max 0.15
_exptl_crystal_size_mid 0.10
_exptl_crystal_size_min 0.08
_refine_diff_density_max 0.443
_refine_diff_density_min -0.962
_refine_diff_density_rms 0.089
_refine_ls_extinction_method none
_refine_ls_goodness_of_fit_ref 1.086
_refine_ls_hydrogen_treatment constr
_refine_ls_matrix_type full
_refine_ls_number_parameters 613
_refine_ls_number_reflns 8628
_refine_ls_number_restraints 0
_refine_ls_restrained_S_all 1.086
_refine_ls_R_factor_all 0.0713
_refine_ls_R_factor_gt 0.0540
_refine_ls_shift/su_max 0.000
_refine_ls_shift/su_mean 0.000
_refine_ls_structure_factor_coef Fsqd
_refine_ls_weighting_details 'calc w=1/[\s^2^(Fo^2^)+(0.0766P)^2^+0.0146P] where P=(Fo^2^+2Fc^2^)/3'
_refine_ls_weighting_scheme calc
_refine_ls_wR_factor_gt 0.1246
_refine_ls_wR_factor_ref 0.1314
_reflns_number_gt 6451
_reflns_number_total 8628
_reflns_threshold_expression >2sigma(I)
_cod_data_source_file b927100g.txt
_cod_data_source_block 90528a
_cod_depositor_comments
;
The following automatic conversions were performed:

'_symmetry_cell_setting' value 'Triclinic' changed to 'triclinic'
according to /home/saulius/struct/CIF-dictionaries/cif_core.dic
dictionary named 'cif_core.dic' version 2.4.2 from
2011-04-26.

'_exptl_absorpt_correction_type' value 'Multi-scan'
changed to 'multi-scan' according to
/home/saulius/struct/CIF-dictionaries/cif_core.dic dictionary named
'cif_core.dic' version 2.4.2 from 2011-04-26.

Automatic conversion script
Id: cif_fix_values 1891 2012-01-12 08:04:46Z andrius 
;
_cod_original_sg_symbol_H-M 'P-1 '
_cod_database_code 7025342

loop_
_symmetry_equiv_pos_as_xyz
'x, y, z'
'-x, -y, -z'

loop_
_atom_site_label
_atom_site_type_symbol
_atom_site_fract_x
_atom_site_fract_y
_atom_site_fract_z
_atom_site_U_iso_or_equiv
_atom_site_adp_type
_atom_site_occupancy
_atom_site_symmetry_multiplicity
_atom_site_calc_flag
_atom_site_refinement_flags
C1 C 0.4923(4) 0.8775(3) 0.4608(3) 0.0332(9) Uani 1 1 d .
H1 H 0.5031 0.8746 0.4021 0.040 Uiso 1 1 calc R
C2 C 0.4052(5) 0.8881(3) 0.5906(3) 0.0388(10) Uani 1 1 d .
H2 H 0.3424 0.8939 0.6402 0.047 Uiso 1 1 calc R
C3 C 0.5378(5) 0.8778(4) 0.5861(3) 0.0439(11) Uani 1 1 d .
H3 H 0.5832 0.8759 0.6316 0.053 Uiso 1 1 calc R
C4 C 0.7390(5) 0.8449(4) 0.4660(3) 0.0412(10) Uani 1 1 d .
H4A H 0.7888 0.8644 0.5047 0.049 Uiso 1 1 calc R
H4B H 0.7493 0.8817 0.4139 0.049 Uiso 1 1 calc R
C5 C 0.7999(5) 0.7396(3) 0.4476(3) 0.0369(9) Uani 1 1 d .
C6 C 0.9247(5) 0.7116(3) 0.3972(3) 0.0394(10) Uani 1 1 d .
H6 H 0.9680 0.7581 0.3747 0.047 Uiso 1 1 calc R
C7 C 0.9856(5) 0.6137(4) 0.3801(3) 0.0456(11) Uani 1 1 d .
H7 H 1.0715 0.5940 0.3474 0.055 Uiso 1 1 calc R
C8 C 0.9207(5) 0.5454(4) 0.4109(3) 0.0477(12) Uani 1 1 d .
H8 H 0.9611 0.4800 0.3968 0.057 Uiso 1 1 calc R
C9 C 0.7978(5) 0.5722(3) 0.4620(3) 0.0389(10) Uani 1 1 d .
C10 C 0.7370(5) 0.6689(3) 0.4782(3) 0.0420(11) Uani 1 1 d .
H10 H 0.6508 0.6878 0.5108 0.050 Uiso 1 1 calc R
C11 C 0.7250(5) 0.4965(3) 0.4968(3) 0.0398(10) Uani 1 1 d .
H11A H 0.7880 0.4424 0.5210 0.048 Uiso 1 1 calc R
H11B H 0.6510 0.5257 0.5416 0.048 Uiso 1 1 calc R
C12 C 0.6996(5) 0.3672(3) 0.4020(3) 0.0405(11) Uani 1 1 d .
H12 H 0.7555 0.3107 0.4225 0.049 Uiso 1 1 calc R
C13 C 0.6299(5) 0.3746(3) 0.3369(3) 0.0374(10) Uani 1 1 d .
H13 H 0.6308 0.3223 0.3045 0.045 Uiso 1 1 calc R
C14 C 0.5857(5) 0.5182(4) 0.3822(3) 0.0439(11) Uani 1 1 d .
H14 H 0.5508 0.5856 0.3885 0.053 Uiso 1 1 calc R
C15 C 0.0201(5) 1.0660(3) 0.0894(3) 0.0425(11) Uani 1 1 d .
H15A H -0.0718 1.0917 0.1105 0.051 Uiso 1 1 calc R
C16 C 0.2220(5) 0.9712(4) 0.0699(3) 0.0462(12) Uani 1 1 d .
H16A H 0.2987 0.9191 0.0739 0.055 Uiso 1 1 calc R
C17 C 0.2170(5) 1.0503(4) 0.0167(3) 0.0479(12) Uani 1 1 d .
H17A H 0.2891 1.0612 -0.0217 0.057 Uiso 1 1 calc R
C18 C 0.0364(6) 1.2040(4) -0.0072(4) 0.0488(12) Uani 1 1 d .
H18A H -0.0563 1.2116 -0.0153 0.059 Uiso 1 1 calc R
H18B H 0.0902 1.2067 -0.0626 0.059 Uiso 1 1 calc R
C19 C 0.0383(5) 1.2872(3) 0.0448(3) 0.0378(10) Uani 1 1 d .
C20 C -0.0488(5) 1.3098(4) 0.1205(3) 0.0460(12) Uani 1 1 d .
H20A H -0.1097 1.2736 0.1386 0.055 Uiso 1 1 calc R
C21 C -0.0469(5) 1.3850(3) 0.1694(3) 0.0426(11) Uani 1 1 d .
H21A H -0.1046 1.3981 0.2211 0.051 Uiso 1 1 calc R
C22 C 0.0399(5) 1.4415(4) 0.1427(3) 0.0425(11) Uani 1 1 d .
H22A H 0.0396 1.4930 0.1758 0.051 Uiso 1 1 calc R
C23 C 0.1267(5) 1.4214(4) 0.0670(3) 0.0404(10) Uani 1 1 d .
C24 C 0.1262(6) 1.3448(4) 0.0169(3) 0.0485(12) Uani 1 1 d .
H24A H 0.1840 1.3319 -0.0348 0.058 Uiso 1 1 calc R
C25 C 0.2166(6) 1.4880(3) 0.0404(3) 0.0481(13) Uani 1 1 d .
H25A H 0.1633 1.5467 0.0169 0.058 Uiso 1 1 d R
H25B H 0.2435 1.5060 0.0902 0.058 Uiso 1 1 d R
C26 C 0.4433(6) 1.3684(4) -0.0127(3) 0.0479(12) Uani 1 1 d .
H26A H 0.4507 1.3248 0.0326 0.058 Uiso 1 1 calc R
C27 C 0.5334(5) 1.3647(4) -0.0824(3) 0.0493(13) Uani 1 1 d .
H27A H 0.6151 1.3157 -0.0943 0.059 Uiso 1 1 calc R
C28 C 0.3721(5) 1.4897(3) -0.0936(3) 0.0422(11) Uani 1 1 d .
H28A H 0.3175 1.5468 -0.1141 0.051 Uiso 1 1 calc R
C29 C -0.1096(5) 0.8304(3) 0.6813(3) 0.0363(10) Uani 1 1 d .
C30 C -0.1979(5) 0.8460(3) 0.7562(3) 0.0369(10) Uani 1 1 d .
H30 H -0.2073 0.9005 0.7884 0.044 Uiso 1 1 calc R
C31 C -0.2734(5) 0.7818(3) 0.7848(3) 0.0340(9) Uani 1 1 d .
H31 H -0.3345 0.7944 0.8352 0.041 Uiso 1 1 calc R
C32 C -0.2585(4) 0.7002(3) 0.7393(3) 0.0333(9) Uani 1 1 d .
C33 C -0.1680(4) 0.6822(3) 0.6649(3) 0.0347(9) Uani 1 1 d .
H33 H -0.1567 0.6267 0.6335 0.042 Uiso 1 1 calc R
C34 C -0.0943(4) 0.7466(3) 0.6373(3) 0.0325(9) Uani 1 1 d .
H34 H -0.0320 0.7333 0.5874 0.039 Uiso 1 1 calc R
C35 C -0.3442(4) 0.6322(3) 0.7675(3) 0.0326(9) Uani 1 1 d .
C36 C 0.4326(4) 0.8043(3) 0.2669(3) 0.0345(9) Uani 1 1 d .
C37 C 0.5639(5) 0.7440(4) 0.2586(3) 0.0455(11) Uani 1 1 d .
H37 H 0.5787 0.6769 0.2650 0.055 Uiso 1 1 calc R
C38 C 0.6752(5) 0.7820(3) 0.2406(3) 0.0383(10) Uani 1 1 d .
H38 H 0.7627 0.7399 0.2370 0.046 Uiso 1 1 calc R
C39 C 0.6575(5) 0.8817(4) 0.2281(3) 0.0393(10) Uani 1 1 d .
C40 C 0.5246(5) 0.9423(3) 0.2325(3) 0.0419(11) Uani 1 1 d .
H40 H 0.5098 1.0087 0.2211 0.050 Uiso 1 1 calc R
C41 C 0.4150(5) 0.9047(3) 0.2535(3) 0.0412(11) Uani 1 1 d .
H41 H 0.3273 0.9470 0.2589 0.049 Uiso 1 1 calc R
C42 C 0.7738(5) 0.9261(3) 0.2148(3) 0.0347(9) Uani 1 1 d .
N1 N 0.3765(4) 0.8887(3) 0.5102(2) 0.0370(8) Uani 1 1 d .
N2 N 0.5941(4) 0.8705(3) 0.5034(2) 0.0360(8) Uani 1 1 d .
N3 N 0.5588(4) 0.4682(3) 0.3253(3) 0.0389(8) Uani 1 1 d .
N4 N 0.6708(4) 0.4598(3) 0.4310(3) 0.0395(9) Uani 1 1 d .
N5 N 0.0970(4) 0.9815(3) 0.1154(2) 0.0359(8) Uani 1 1 d .
N6 N 0.0885(4) 1.1094(3) 0.0302(2) 0.0372(8) Uani 1 1 d .
N7 N 0.3386(4) 1.4481(3) -0.0207(2) 0.0423(9) Uani 1 1 d .
N8 N 0.4918(4) 1.4406(3) -0.1336(2) 0.0334(8) Uani 1 1 d .
O1 O -0.0051(3) 0.9802(2) 0.6939(2) 0.0421(7) Uani 1 1 d .
O2 O -0.1344(3) 0.9802(2) 0.57732(19) 0.0356(7) Uani 1 1 d .
O3 O 0.0962(3) 0.8645(2) 0.5760(2) 0.0382(7) Uani 1 1 d .
O4 O -0.2943(3) 0.5464(2) 0.7358(2) 0.0433(8) Uani 1 1 d .
O5 O -0.4536(3) 0.6581(2) 0.8142(2) 0.0433(8) Uani 1 1 d .
O6 O 0.2316(3) 0.7940(2) 0.3920(2) 0.0382(7) Uani 1 1 d .
O7 O 0.3307(3) 0.6524(2) 0.2982(2) 0.0387(7) Uani 1 1 d .
O8 O 0.1876(3) 0.8045(2) 0.2423(2) 0.0401(7) Uani 1 1 d .
O9 O 0.7573(3) 1.0113(2) 0.1962(2) 0.0394(7) Uani 1 1 d .
O10 O 0.8886(3) 0.8654(2) 0.22558(19) 0.0321(6) Uani 1 1 d .
O1W O 0.0850(4) 0.6678(2) 0.1682(2) 0.0444(8) Uani 1 1 d .
H1X H 0.1441 0.6947 0.1431 0.053 Uiso 1 1 d R
H1Y H 0.0727 0.6942 0.2163 0.053 Uiso 1 1 d R
O2W O 0.3257(4) 0.8094(2) 0.8805(2) 0.0502(9) Uani 1 1 d .
H2X H 0.3996 0.8011 0.8459 0.060 Uiso 1 1 d R
H2Y H 0.3414 0.7508 0.8986 0.060 Uiso 1 1 d R
O3W O 0.5369(6) 0.8728(4) 0.9969(4) 0.0388(14) Uani 0.50 1 d P
H3X H 0.5462 0.8242 1.0305 0.047 Uiso 0.50 1 d PR
H3Y H 0.5301 0.8552 0.9484 0.047 Uiso 0.50 1 d PR
P1 P -0.03180(11) 0.92173(8) 0.62936(7) 0.0295(2) Uani 1 1 d .
P2 P 0.28586(11) 0.76139(8) 0.30234(7) 0.0302(2) Uani 1 1 d .
Zn1 Zn 0.19887(5) 0.89535(3) 0.47238(3) 0.03057(13) Uani 1 1 d .
Zn2 Zn 0.42342(5) 0.52913(3) 0.24754(3) 0.02897(13) Uani 1 1 d .
Zn3 Zn 0.04065(5) 0.91887(3) 0.22506(3) 0.02758(13) Uani 1 1 d .

loop_
_atom_site_aniso_label
_atom_site_aniso_U_11
_atom_site_aniso_U_22
_atom_site_aniso_U_33
_atom_site_aniso_U_23
_atom_site_aniso_U_13
_atom_site_aniso_U_12
C1 0.036(2) 0.038(2) 0.0265(19) -0.0022(17) -0.0091(18) -0.0095(18)
C2 0.037(2) 0.039(2) 0.039(2) -0.0019(19) -0.011(2) -0.0047(19)
C3 0.040(3) 0.056(3) 0.033(2) -0.008(2) -0.012(2) -0.005(2)
C4 0.034(2) 0.052(3) 0.043(3) -0.001(2) -0.015(2) -0.016(2)
C5 0.039(2) 0.043(2) 0.034(2) -0.0052(18) -0.0160(19) -0.0117(19)
C6 0.031(2) 0.041(2) 0.052(3) 0.006(2) -0.003(2) -0.0221(19)
C7 0.030(2) 0.058(3) 0.040(3) -0.005(2) 0.003(2) -0.003(2)
C8 0.045(3) 0.052(3) 0.044(3) -0.009(2) -0.010(2) -0.007(2)
C9 0.033(2) 0.043(2) 0.042(2) -0.005(2) -0.011(2) -0.0081(19)
C10 0.038(3) 0.046(3) 0.039(2) -0.001(2) -0.017(2) -0.001(2)
C11 0.050(3) 0.035(2) 0.040(2) 0.0074(19) -0.025(2) -0.011(2)
C12 0.050(3) 0.030(2) 0.048(3) 0.0013(19) -0.023(2) -0.014(2)
C13 0.043(3) 0.032(2) 0.045(2) 0.0080(18) -0.017(2) -0.0200(19)
C14 0.038(3) 0.040(3) 0.050(3) 0.005(2) -0.017(2) 0.000(2)
C15 0.038(3) 0.036(2) 0.051(3) 0.003(2) -0.002(2) -0.010(2)
C16 0.038(3) 0.041(2) 0.054(3) -0.007(2) 0.006(2) -0.009(2)
C17 0.046(3) 0.042(3) 0.049(3) -0.004(2) 0.011(2) -0.012(2)
C18 0.044(3) 0.045(3) 0.058(3) 0.010(2) -0.014(2) -0.010(2)
C19 0.040(2) 0.037(2) 0.040(2) 0.0118(19) -0.011(2) -0.0158(19)
C20 0.043(3) 0.050(3) 0.044(3) 0.015(2) 0.001(2) -0.020(2)
C21 0.038(3) 0.043(3) 0.043(2) 0.008(2) 0.004(2) -0.014(2)
C22 0.047(3) 0.041(2) 0.034(2) 0.0051(19) 0.001(2) -0.008(2)
C23 0.039(3) 0.046(3) 0.031(2) 0.0142(19) 0.0013(19) -0.010(2)
C24 0.055(3) 0.050(3) 0.035(2) 0.009(2) 0.006(2) -0.016(2)
C25 0.059(3) 0.035(2) 0.042(3) -0.008(2) 0.016(2) -0.011(2)
C26 0.053(3) 0.044(3) 0.044(3) 0.008(2) -0.014(2) -0.006(2)
C27 0.040(3) 0.043(3) 0.050(3) 0.003(2) 0.004(2) 0.006(2)
C28 0.043(3) 0.039(2) 0.044(3) 0.014(2) 0.000(2) -0.017(2)
C29 0.033(2) 0.027(2) 0.046(3) 0.0086(18) -0.011(2) -0.0040(17)
C30 0.034(2) 0.033(2) 0.042(2) -0.0014(18) -0.006(2) -0.0093(18)
C31 0.042(2) 0.030(2) 0.0254(19) 0.0051(16) 0.0014(18) -0.0074(18)
C32 0.029(2) 0.038(2) 0.033(2) 0.0063(17) -0.0071(18) -0.0084(18)
C33 0.035(2) 0.038(2) 0.035(2) -0.0119(18) -0.0058(19) -0.0138(18)
C34 0.026(2) 0.034(2) 0.034(2) -0.0037(17) 0.0000(17) -0.0040(16)
C35 0.026(2) 0.033(2) 0.037(2) 0.0009(17) -0.0065(18) -0.0071(17)
C36 0.028(2) 0.046(2) 0.029(2) -0.0038(17) -0.0045(17) -0.0110(18)
C37 0.044(3) 0.035(2) 0.053(3) -0.006(2) 0.000(2) -0.009(2)
C38 0.029(2) 0.035(2) 0.048(3) -0.0074(19) -0.0061(19) -0.0044(17)
C39 0.041(3) 0.045(2) 0.035(2) 0.0003(19) -0.0078(19) -0.016(2)
C40 0.039(3) 0.033(2) 0.051(3) 0.007(2) -0.008(2) -0.0070(19)
C41 0.039(3) 0.031(2) 0.055(3) 0.000(2) -0.019(2) -0.0061(19)
C42 0.039(2) 0.033(2) 0.031(2) 0.0015(17) -0.0045(18) -0.0087(18)
N1 0.0289(19) 0.0368(19) 0.041(2) 0.0018(16) -0.0040(16) -0.0047(15)
N2 0.036(2) 0.043(2) 0.0333(18) -0.0046(16) -0.0142(16) -0.0130(17)
N3 0.0308(19) 0.045(2) 0.043(2) 0.0023(17) -0.0110(17) -0.0122(17)
N4 0.047(2) 0.0286(18) 0.049(2) 0.0097(16) -0.0234(19) -0.0120(16)
N5 0.037(2) 0.039(2) 0.0374(19) 0.0015(16) -0.0024(16) -0.0207(16)
N6 0.044(2) 0.042(2) 0.0341(19) 0.0065(16) -0.0089(16) -0.0257(17)
N7 0.041(2) 0.042(2) 0.0345(19) 0.0034(16) 0.0154(17) -0.0091(17)
N8 0.0334(19) 0.0341(18) 0.0313(18) -0.0023(14) -0.0052(15) -0.0067(15)
O1 0.0467(19) 0.0452(18) 0.0373(17) -0.0041(14) -0.0144(15) -0.0125(15)
O2 0.0398(17) 0.0308(15) 0.0397(16) 0.0102(12) -0.0169(14) -0.0115(13)
O3 0.0297(16) 0.0297(15) 0.0423(17) 0.0049(13) 0.0050(13) 0.0045(12)
O4 0.0424(19) 0.0454(18) 0.0475(19) -0.0012(15) 0.0009(15) -0.0254(15)
O5 0.0417(18) 0.0391(17) 0.0475(19) -0.0082(14) 0.0141(15) -0.0201(14)
O6 0.0408(18) 0.0340(16) 0.0354(16) 0.0029(13) -0.0012(14) -0.0075(13)
O7 0.0285(16) 0.0360(16) 0.0460(18) -0.0119(14) 0.0068(14) -0.0055(13)
O8 0.0276(16) 0.0507(18) 0.0496(18) 0.0143(15) -0.0147(14) -0.0207(14)
O9 0.0395(18) 0.0369(16) 0.0464(18) 0.0160(14) -0.0099(14) -0.0192(14)
O10 0.0279(15) 0.0347(15) 0.0422(17) 0.0040(12) -0.0097(13) -0.0204(13)
O1W 0.049(2) 0.0413(18) 0.0493(19) -0.0124(15) -0.0156(16) -0.0167(15)
O2W 0.056(2) 0.0402(18) 0.0478(19) 0.0063(15) -0.0071(17) -0.0050(16)
O3W 0.039(3) 0.037(3) 0.043(3) 0.011(3) -0.013(3) -0.014(3)
P1 0.0311(6) 0.0274(5) 0.0285(5) 0.0012(4) -0.0013(4) -0.0083(4)
P2 0.0255(5) 0.0305(5) 0.0346(5) -0.0049(4) -0.0025(4) -0.0084(4)
Zn1 0.0302(3) 0.0312(2) 0.0279(2) 0.00289(18) -0.00117(19) -0.00747(19)
Zn2 0.0277(3) 0.0318(2) 0.0279(2) -0.00105(18) 0.00045(19) -0.01178(19)
Zn3 0.0292(3) 0.0285(2) 0.0340(2) 0.00402(18) -0.00966(19) -0.02044(19)

loop_
_atom_type_symbol
_atom_type_description
_atom_type_scat_dispersion_real
_atom_type_scat_dispersion_imag
_atom_type_scat_source
C C 0.0033 0.0016 'International Tables Vol C Tables 4.2.6.8 and 6.1.1.4'
H H 0.0000 0.0000 'International Tables Vol C Tables 4.2.6.8 and 6.1.1.4'
N N 0.0061 0.0033 'International Tables Vol C Tables 4.2.6.8 and 6.1.1.4'
O O 0.0106 0.0060 'International Tables Vol C Tables 4.2.6.8 and 6.1.1.4'
P P 0.1023 0.0942 'International Tables Vol C Tables 4.2.6.8 and 6.1.1.4'
Zn Zn 0.2839 1.4301 'International Tables Vol C Tables 4.2.6.8 and 6.1.1.4'

loop_
_geom_angle_atom_site_label_1
_geom_angle_atom_site_label_2
_geom_angle_atom_site_label_3
_geom_angle
_geom_angle_site_symmetry_1
_geom_angle_site_symmetry_3
N1 C1 N2 112.5(4) . .
N1 C1 H1 123.7 . .
N2 C1 H1 123.7 . .
C3 C2 N1 108.9(4) . .
C3 C2 H2 125.5 . .
N1 C2 H2 125.5 . .
C2 C3 N2 107.6(4) . .
C2 C3 H3 126.2 . .
N2 C3 H3 126.2 . .
N2 C4 C5 113.7(4) . .
N2 C4 H4A 108.8 . .
C5 C4 H4A 108.8 . .
N2 C4 H4B 108.8 . .
C5 C4 H4B 108.8 . .
H4A C4 H4B 107.7 . .
C6 C5 C10 118.9(4) . .
C6 C5 C4 117.8(4) . .
C10 C5 C4 123.3(4) . .
C5 C6 C7 119.2(4) . .
C5 C6 H6 120.4 . .
C7 C6 H6 120.4 . .
C8 C7 C6 120.6(4) . .
C8 C7 H7 119.7 . .
C6 C7 H7 119.7 . .
C9 C8 C7 120.6(5) . .
C9 C8 H8 119.7 . .
C7 C8 H8 119.7 . .
C8 C9 C10 118.8(5) . .
C8 C9 C11 121.0(4) . .
C10 C9 C11 120.1(5) . .
C9 C10 C5 121.7(5) . .
C9 C10 H10 119.1 . .
C5 C10 H10 119.1 . .
N4 C11 C9 111.8(4) . .
N4 C11 H11A 109.3 . .
C9 C11 H11A 109.3 . .
N4 C11 H11B 109.3 . .
C9 C11 H11B 109.3 . .
H11A C11 H11B 107.9 . .
C13 C12 N4 105.5(4) . .
C13 C12 H12 127.3 . .
N4 C12 H12 127.3 . .
N3 C13 C12 110.8(4) . .
N3 C13 H13 124.6 . .
C12 C13 H13 124.6 . .
N3 C14 N4 111.4(4) . .
N3 C14 H14 124.3 . .
N4 C14 H14 124.3 . .
N6 C15 N5 112.8(4) . .
N6 C15 H15A 123.6 . .
N5 C15 H15A 123.6 . .
N5 C16 C17 108.7(4) . .
N5 C16 H16A 125.7 . .
C17 C16 H16A 125.7 . .
N6 C17 C16 107.5(4) . .
N6 C17 H17A 126.3 . .
C16 C17 H17A 126.3 . .
N6 C18 C19 113.6(4) . .
N6 C18 H18A 108.9 . .
C19 C18 H18A 108.9 . .
N6 C18 H18B 108.9 . .
C19 C18 H18B 108.9 . .
H18A C18 H18B 107.7 . .
C20 C19 C24 118.7(5) . .
C20 C19 C18 120.2(4) . .
C24 C19 C18 121.0(5) . .
C21 C20 C19 120.9(4) . .
C21 C20 H20A 119.6 . .
C19 C20 H20A 119.6 . .
C20 C21 C22 120.7(5) . .
C20 C21 H21A 119.7 . .
C22 C21 H21A 119.7 . .
C23 C22 C21 119.7(5) . .
C23 C22 H22A 120.1 . .
C21 C22 H22A 120.1 . .
C22 C23 C24 120.2(5) . .
C22 C23 C25 117.0(4) . .
C24 C23 C25 122.8(4) . .
C23 C24 C19 119.8(4) . .
C23 C24 H24A 120.1 . .
C19 C24 H24A 120.1 . .
N7 C25 C23 116.2(4) . .
N7 C25 H25A 108.2 . .
C23 C25 H25A 108.2 . .
N7 C25 H25B 108.2 . .
C23 C25 H25B 108.2 . .
H25A C25 H25B 107.4 . .
C27 C26 N7 106.2(4) . .
C27 C26 H26A 126.9 . .
N7 C26 H26A 126.9 . .
C26 C27 N8 111.2(4) . .
C26 C27 H27A 124.4 . .
N8 C27 H27A 124.4 . .
N8 C28 N7 111.9(4) . .
N8 C28 H28A 124.0 . .
N7 C28 H28A 124.0 . .
C30 C29 C34 117.7(4) . .
C30 C29 P1 123.5(3) . .
C34 C29 P1 118.2(3) . .
C29 C30 C31 121.0(4) . .
C29 C30 H30 119.5 . .
C31 C30 H30 119.5 . .
C32 C31 C30 120.3(4) . .
C32 C31 H31 119.8 . .
C30 C31 H31 119.8 . .
C31 C32 C33 119.5(4) . .
C31 C32 C35 120.9(4) . .
C33 C32 C35 119.5(4) . .
C34 C33 C32 119.5(4) . .
C34 C33 H33 120.3 . .
C32 C33 H33 120.3 . .
C33 C34 C29 122.1(4) . .
C33 C34 H34 119.0 . .
C29 C34 H34 119.0 . .
O5 C35 O4 123.4(4) . .
O5 C35 C32 122.5(4) . .
O4 C35 C32 114.0(4) . .
C37 C36 C41 117.5(4) . .
C37 C36 P2 123.0(4) . .
C41 C36 P2 119.2(4) . .
C36 C37 C38 121.1(4) . .
C36 C37 H37 119.4 . .
C38 C37 H37 119.4 . .
C39 C38 C37 121.2(4) . .
C39 C38 H38 119.4 . .
C37 C38 H38 119.4 . .
C38 C39 C40 117.6(4) . .
C38 C39 C42 122.8(4) . .
C40 C39 C42 119.6(4) . .
C41 C40 C39 120.8(4) . .
C41 C40 H40 119.6 . .
C39 C40 H40 119.6 . .
C40 C41 C36 121.6(4) . .
C40 C41 H41 119.2 . .
C36 C41 H41 119.2 . .
O9 C42 O10 124.8(4) . .
O9 C42 C39 121.3(4) . .
O10 C42 C39 113.8(4) . .
C1 N1 C2 105.1(4) . .
C1 N1 Zn1 125.4(3) . .
C2 N1 Zn1 129.3(3) . .
C1 N2 C3 105.8(4) . .
C1 N2 C4 125.1(4) . .
C3 N2 C4 128.5(4) . .
C14 N3 C13 105.5(4) . .
C14 N3 Zn2 122.6(3) . .
C13 N3 Zn2 131.7(3) . .
C14 N4 C12 106.7(4) . .
C14 N4 C11 123.5(4) . .
C12 N4 C11 129.6(4) . .
C15 N5 C16 105.0(4) . .
C15 N5 Zn3 121.8(3) . .
C16 N5 Zn3 130.0(3) . .
C15 N6 C17 106.1(4) . .
C15 N6 C18 126.2(4) . .
C17 N6 C18 127.6(4) . .
C28 N7 C26 106.5(4) . .
C28 N7 C25 125.0(4) . .
C26 N7 C25 128.3(4) . .
C28 N8 C27 104.1(4) . .
C28 N8 Zn2 125.8(3) . 2_675
C27 N8 Zn2 129.9(3) . 2_675
P1 O1 Zn3 158.2(2) . 2_576
P1 O2 Zn1 143.5(2) . 2_576
P1 O3 Zn1 132.07(18) . .
C35 O4 Zn2 112.7(3) . 2_566
P2 O6 Zn1 146.1(2) . .
P2 O7 Zn2 155.5(2) . .
P2 O8 Zn3 141.9(2) . .
C42 O10 Zn3 117.2(3) . 1_655
H1X O1W H1Y 97.4 . .
H2X O2W H2Y 96.5 . .
H3X O3W H3Y 109.5 . .
O1 P1 O3 112.2(2) . .
O1 P1 O2 113.18(18) . .
O3 P1 O2 112.40(18) . .
O1 P1 C29 109.5(2) . .
O3 P1 C29 104.97(19) . .
O2 P1 C29 103.85(19) . .
O7 P2 O6 110.17(18) . .
O7 P2 O8 111.28(19) . .
O6 P2 O8 113.29(19) . .
O7 P2 C36 107.92(19) . .
O6 P2 C36 107.79(19) . .
O8 P2 C36 106.11(19) . .
O2 Zn1 O6 110.81(13) 2_576 .
O2 Zn1 O3 118.23(13) 2_576 .
O6 Zn1 O3 109.59(13) . .
O2 Zn1 N1 108.02(14) 2_576 .
O6 Zn1 N1 108.33(15) . .
O3 Zn1 N1 101.06(15) . .
O7 Zn2 O4 106.22(14) . 2_566
O7 Zn2 N8 105.11(14) . 2_675
O4 Zn2 N8 121.91(15) 2_566 2_675
O7 Zn2 N3 102.85(15) . .
O4 Zn2 N3 105.33(15) 2_566 .
N8 Zn2 N3 113.60(15) 2_675 .
O1 Zn3 O8 114.43(14) 2_576 .
O1 Zn3 O10 113.68(14) 2_576 1_455
O8 Zn3 O10 102.94(12) . 1_455
O1 Zn3 N5 103.51(14) 2_576 .
O8 Zn3 N5 107.99(15) . .
O10 Zn3 N5 114.51(14) 1_455 .

loop_
_geom_bond_atom_site_label_1
_geom_bond_atom_site_label_2
_geom_bond_distance
_geom_bond_site_symmetry_2
C1 N1 1.297(6) .
C1 N2 1.333(5) .
C1 H1 0.9300 .
C2 C3 1.335(7) .
C2 N1 1.369(6) .
C2 H2 0.9300 .
C3 N2 1.350(6) .
C3 H3 0.9300 .
C4 N2 1.471(6) .
C4 C5 1.480(6) .
C4 H4A 0.9700 .
C4 H4B 0.9700 .
C5 C6 1.370(6) .
C5 C10 1.382(7) .
C6 C7 1.381(7) .
C6 H6 0.9300 .
C7 C8 1.366(8) .
C7 H7 0.9300 .
C8 C9 1.359(7) .
C8 H8 0.9300 .
C9 C10 1.362(7) .
C9 C11 1.523(7) .
C10 H10 0.9300 .
C11 N4 1.463(6) .
C11 H11A 0.9700 .
C11 H11B 0.9700 .
C12 C13 1.352(6) .
C12 N4 1.360(6) .
C12 H12 0.9300 .
C13 N3 1.349(6) .
C13 H13 0.9300 .
C14 N3 1.302(6) .
C14 N4 1.353(6) .
C14 H14 0.9300 .
C15 N6 1.323(6) .
C15 N5 1.331(6) .
C15 H15A 0.9300 .
C16 N5 1.351(6) .
C16 C17 1.373(7) .
C16 H16A 0.9300 .
C17 N6 1.348(6) .
C17 H17A 0.9300 .
C18 N6 1.442(6) .
C18 C19 1.495(7) .
C18 H18A 0.9700 .
C18 H18B 0.9700 .
C19 C20 1.377(7) .
C19 C24 1.404(7) .
C20 C21 1.372(7) .
C20 H20A 0.9300 .
C21 C22 1.379(7) .
C21 H21A 0.9300 .
C22 C23 1.372(6) .
C22 H22A 0.9300 .
C23 C24 1.394(7) .
C23 C25 1.516(7) .
C24 H24A 0.9300 .
C25 N7 1.453(6) .
C25 H25A 0.9600 .
C25 H25B 0.9600 .
C26 C27 1.323(7) .
C26 N7 1.347(6) .
C26 H26A 0.9300 .
C27 N8 1.338(6) .
C27 H27A 0.9300 .
C28 N8 1.314(6) .
C28 N7 1.321(6) .
C28 H28A 0.9300 .
C29 C30 1.368(6) .
C29 C34 1.377(6) .
C29 P1 1.821(4) .
C30 C31 1.384(6) .
C30 H30 0.9300 .
C31 C32 1.366(6) .
C31 H31 0.9300 .
C32 C33 1.373(6) .
C32 C35 1.504(6) .
C33 C34 1.371(6) .
C33 H33 0.9300 .
C34 H34 0.9300 .
C35 O5 1.220(5) .
C35 O4 1.282(5) .
C36 C37 1.377(7) .
C36 C41 1.402(6) .
C36 P2 1.800(5) .
C37 C38 1.397(7) .
C37 H37 0.9300 .
C38 C39 1.391(7) .
C38 H38 0.9300 .
C39 C40 1.395(7) .
C39 C42 1.501(6) .
C40 C41 1.382(7) .
C40 H40 0.9300 .
C41 H41 0.9300 .
C42 O9 1.208(5) .
C42 O10 1.290(5) .
N1 Zn1 2.018(4) .
N3 Zn2 2.017(4) .
N5 Zn3 2.004(4) .
N8 Zn2 1.971(4) 2_675
O1 P1 1.474(3) .
O1 Zn3 1.906(3) 2_576
O2 P1 1.499(3) .
O2 Zn1 1.894(3) 2_576
O3 P1 1.495(3) .
O3 Zn1 1.918(3) .
O4 Zn2 1.930(3) 2_566
O6 P2 1.499(3) .
O6 Zn1 1.908(3) .
O7 P2 1.493(3) .
O7 Zn2 1.897(3) .
O8 P2 1.503(3) .
O8 Zn3 1.934(3) .
O10 Zn3 1.946(3) 1_655
O1W H1X 0.8499 .
O1W H1Y 0.8500 .
O2W H2X 0.8500 .
O2W H2Y 0.8501 .
O3W H3X 0.8500 .
O3W H3Y 0.8500 .
Zn1 O2 1.894(3) 2_576
Zn2 O4 1.930(3) 2_566
Zn2 N8 1.971(4) 2_675
Zn3 O1 1.906(3) 2_576
Zn3 O10 1.946(3) 1_455

loop_
_geom_torsion_atom_site_label_1
_geom_torsion_atom_site_label_2
_geom_torsion_atom_site_label_3
_geom_torsion_atom_site_label_4
_geom_torsion
_geom_torsion_site_symmetry_1
_geom_torsion_site_symmetry_4
N1 C2 C3 N2 -0.8(6) . .
N2 C4 C5 C6 166.7(4) . .
N2 C4 C5 C10 -13.0(6) . .
C10 C5 C6 C7 -1.5(7) . .
C4 C5 C6 C7 178.7(4) . .
C5 C6 C7 C8 1.9(8) . .
C6 C7 C8 C9 -2.9(8) . .
C7 C8 C9 C10 3.5(7) . .
C7 C8 C9 C11 -179.8(5) . .
C8 C9 C10 C5 -3.2(7) . .
C11 C9 C10 C5 -179.9(4) . .
C6 C5 C10 C9 2.2(7) . .
C4 C5 C10 C9 -178.0(4) . .
C8 C9 C11 N4 -72.2(6) . .
C10 C9 C11 N4 104.4(5) . .
N4 C12 C13 N3 -0.4(6) . .
N5 C16 C17 N6 0.3(6) . .
N6 C18 C19 C20 -69.7(6) . .
N6 C18 C19 C24 111.6(5) . .
C24 C19 C20 C21 -2.2(7) . .
C18 C19 C20 C21 179.1(5) . .
C19 C20 C21 C22 1.8(8) . .
C20 C21 C22 C23 -1.0(8) . .
C21 C22 C23 C24 0.6(7) . .
C21 C22 C23 C25 178.4(5) . .
C22 C23 C24 C19 -1.1(8) . .
C25 C23 C24 C19 -178.7(5) . .
C20 C19 C24 C23 1.9(7) . .
C18 C19 C24 C23 -179.4(4) . .
C22 C23 C25 N7 158.4(5) . .
C24 C23 C25 N7 -23.9(8) . .
N7 C26 C27 N8 1.7(7) . .
C34 C29 C30 C31 -2.7(7) . .
P1 C29 C30 C31 167.8(4) . .
C29 C30 C31 C32 1.5(7) . .
C30 C31 C32 C33 0.0(7) . .
C30 C31 C32 C35 -177.2(4) . .
C31 C32 C33 C34 -0.2(7) . .
C35 C32 C33 C34 177.1(4) . .
C32 C33 C34 C29 -1.1(7) . .
C30 C29 C34 C33 2.6(7) . .
P1 C29 C34 C33 -168.5(4) . .
C31 C32 C35 O5 22.4(6) . .
C33 C32 C35 O5 -154.9(4) . .
C31 C32 C35 O4 -160.0(4) . .
C33 C32 C35 O4 22.7(6) . .
C41 C36 C37 C38 2.4(7) . .
P2 C36 C37 C38 -172.3(4) . .
C36 C37 C38 C39 -1.9(8) . .
C37 C38 C39 C40 -1.2(7) . .
C37 C38 C39 C42 175.6(4) . .
C38 C39 C40 C41 3.8(7) . .
C42 C39 C40 C41 -173.1(4) . .
C39 C40 C41 C36 -3.4(8) . .
C37 C36 C41 C40 0.2(7) . .
P2 C36 C41 C40 175.1(4) . .
C38 C39 C42 O9 173.0(4) . .
C40 C39 C42 O9 -10.3(7) . .
C38 C39 C42 O10 -7.5(6) . .
C40 C39 C42 O10 169.3(4) . .
N2 C1 N1 C2 -0.6(5) . .
N2 C1 N1 Zn1 -176.7(3) . .
C3 C2 N1 C1 0.8(5) . .
C3 C2 N1 Zn1 176.7(3) . .
N1 C1 N2 C3 0.1(5) . .
N1 C1 N2 C4 171.7(4) . .
C2 C3 N2 C1 0.4(5) . .
C2 C3 N2 C4 -170.8(4) . .
C5 C4 N2 C1 -76.3(6) . .
C5 C4 N2 C3 93.3(5) . .
N4 C14 N3 C13 -0.7(6) . .
N4 C14 N3 Zn2 174.8(3) . .
C12 C13 N3 C14 0.7(6) . .
C12 C13 N3 Zn2 -174.3(3) . .
N3 C14 N4 C12 0.5(6) . .
N3 C14 N4 C11 176.2(4) . .
C13 C12 N4 C14 -0.1(6) . .
C13 C12 N4 C11 -175.4(5) . .
C9 C11 N4 C14 -55.3(6) . .
C9 C11 N4 C12 119.3(5) . .
N6 C15 N5 C16 0.2(6) . .
N6 C15 N5 Zn3 161.7(3) . .
C17 C16 N5 C15 -0.3(6) . .
C17 C16 N5 Zn3 -159.8(4) . .
N5 C15 N6 C17 0.1(6) . .
N5 C15 N6 C18 -176.2(4) . .
C16 C17 N6 C15 -0.2(6) . .
C16 C17 N6 C18 176.0(5) . .
C19 C18 N6 C15 82.5(6) . .
C19 C18 N6 C17 -93.0(6) . .
N8 C28 N7 C26 0.8(6) . .
N8 C28 N7 C25 175.9(5) . .
C27 C26 N7 C28 -1.5(6) . .
C27 C26 N7 C25 -176.4(5) . .
C23 C25 N7 C28 125.5(6) . .
C23 C25 N7 C26 -60.4(8) . .
N7 C28 N8 C27 0.2(6) . .
N7 C28 N8 Zn2 175.7(3) . 2_675
C26 C27 N8 C28 -1.2(6) . .
C26 C27 N8 Zn2 -176.4(4) . 2_675
O5 C35 O4 Zn2 10.6(6) . 2_566
C32 C35 O4 Zn2 -167.0(3) . 2_566
O9 C42 O10 Zn3 7.7(6) . 1_655
C39 C42 O10 Zn3 -171.9(3) . 1_655
Zn3 O1 P1 O3 159.3(6) 2_576 .
Zn3 O1 P1 O2 30.7(7) 2_576 .
Zn3 O1 P1 C29 -84.6(6) 2_576 .
Zn1 O3 P1 O1 -89.5(3) . .
Zn1 O3 P1 O2 39.4(3) . .
Zn1 O3 P1 C29 151.7(3) . .
Zn1 O2 P1 O1 35.2(4) 2_576 .
Zn1 O2 P1 O3 -93.2(4) 2_576 .
Zn1 O2 P1 C29 153.9(3) 2_576 .
C30 C29 P1 O1 34.7(4) . .
C34 C29 P1 O1 -154.9(3) . .
C30 C29 P1 O3 155.4(4) . .
C34 C29 P1 O3 -34.2(4) . .
C30 C29 P1 O2 -86.5(4) . .
C34 C29 P1 O2 84.0(4) . .
Zn2 O7 P2 O6 -164.2(5) . .
Zn2 O7 P2 O8 69.3(5) . .
Zn2 O7 P2 C36 -46.8(6) . .
Zn1 O6 P2 O7 154.5(3) . .
Zn1 O6 P2 O8 -80.1(4) . .
Zn1 O6 P2 C36 37.0(4) . .
Zn3 O8 P2 O7 154.3(3) . .
Zn3 O8 P2 O6 29.5(4) . .
Zn3 O8 P2 C36 -88.6(3) . .
C37 C36 P2 O7 -14.2(5) . .
C41 C36 P2 O7 171.2(4) . .
C37 C36 P2 O6 104.8(4) . .
C41 C36 P2 O6 -69.9(4) . .
C37 C36 P2 O8 -133.6(4) . .
C41 C36 P2 O8 51.8(4) . .
P2 O6 Zn1 O2 40.6(4) . 2_576
P2 O6 Zn1 O3 172.8(4) . .
P2 O6 Zn1 N1 -77.8(4) . .
P1 O3 Zn1 O2 -0.3(3) . 2_576
P1 O3 Zn1 O6 -128.6(3) . .
P1 O3 Zn1 N1 117.3(3) . .
C1 N1 Zn1 O2 -75.2(4) . 2_576
C2 N1 Zn1 O2 109.6(4) . 2_576
C1 N1 Zn1 O6 44.9(4) . .
C2 N1 Zn1 O6 -130.3(4) . .
C1 N1 Zn1 O3 160.0(4) . .
C2 N1 Zn1 O3 -15.1(4) . .
P2 O7 Zn2 O4 -132.8(5) . 2_566
P2 O7 Zn2 N8 -2.3(6) . 2_675
P2 O7 Zn2 N3 116.8(5) . .
C14 N3 Zn2 O7 -13.2(4) . .
C13 N3 Zn2 O7 161.0(4) . .
C14 N3 Zn2 O4 -124.3(4) . 2_566
C13 N3 Zn2 O4 50.0(5) . 2_566
C14 N3 Zn2 N8 99.8(4) . 2_675
C13 N3 Zn2 N8 -85.9(4) . 2_675
P2 O8 Zn3 O1 4.3(4) . 2_576
P2 O8 Zn3 O10 -119.6(3) . 1_455
P2 O8 Zn3 N5 119.0(3) . .
C15 N5 Zn3 O1 -53.5(4) . 2_576
C16 N5 Zn3 O1 103.0(4) . 2_576
C15 N5 Zn3 O8 -175.2(3) . .
C16 N5 Zn3 O8 -18.7(4) . .
C15 N5 Zn3 O10 70.8(4) . 1_455
C16 N5 Zn3 O10 -132.7(4) . 1_455
